data_7135601
loop_
_publ_author_name
'Kubisz, M.'
'Fernandez, I.'
'Hadlington, T. J.'

_publ_section_title
;
 Catalyst-free insertion of carbon monoxide into terminal
 Mg-C(sp<sup>3</sup>) bonds.
;
_journal_issue 29
_journal_name_full 'Chemical communications (Cambridge, England)'
_journal_page_first 7519
_journal_page_last 7523
_journal_paper_doi 10.1039/d6cc00736h
_journal_volume 62
_journal_year 2026
_chemical_formula_moiety 'C72 H104 Mg2 N2 O2 P2 Si2'
_chemical_formula_sum 'C72 H104 Mg2 N2 O2 P2 Si2'
_chemical_formula_weight 1196.31
_space_group_crystal_system monoclinic
_space_group_IT_number 14
_space_group_name_Hall '-P 2ybc'
_space_group_name_H-M_alt 'P 1 21/c 1'
_atom_sites_solution_hydrogens geom
_audit_creation_method SHELXL-2018/3
_audit_update_record
;
2026-02-03 deposited with the CCDC.	2026-03-09 downloaded from the CCDC.
;
_cell_angle_alpha 90
_cell_angle_beta 103.20(3)
_cell_angle_gamma 90
_cell_formula_units_Z 4
_cell_length_a 15.420(3)
_cell_length_b 15.390(3)
_cell_length_c 30.350(6)
_cell_measurement_reflns_used 2000
_cell_measurement_temperature 150(2)
_cell_measurement_theta_max 32.50
_cell_measurement_theta_min 1.92
_cell_volume 7012(3)
_computing_structure_refinement 'SHELXL-2018/3 (Sheldrick, 2018)'
_computing_structure_solution 'SHELXT 2018/2 (Sheldrick, 2018)'
_diffrn_ambient_temperature 150(2)
_diffrn_detector Pilatus300K
_diffrn_detector_area_resol_mean 5.81
_diffrn_measured_fraction_theta_full 0.997
_diffrn_measured_fraction_theta_max 0.997
_diffrn_measurement_device_type 'STOE StadiVari'
_diffrn_measurement_method '\w scans'
_diffrn_radiation_collimation '0.6 mm diameter'
_diffrn_radiation_monochromator 'Graded multilayer mirror'
_diffrn_radiation_type 'Mo K\a'
_diffrn_radiation_wavelength 0.71073
_diffrn_reflns_av_R_equivalents 0.0593
_diffrn_reflns_av_unetI/netI 0.1024
_diffrn_reflns_Laue_measured_fraction_full 0.997
_diffrn_reflns_Laue_measured_fraction_max 0.997
_diffrn_reflns_number 13725
_diffrn_reflns_point_group_measured_fraction_full 0.997
_diffrn_reflns_point_group_measured_fraction_max 0.997
_diffrn_reflns_theta_full 25.242
_diffrn_reflns_theta_max 25.999
_diffrn_reflns_theta_min 2.120
_diffrn_source 'Genix 3D HF Mo'
_diffrn_source_current 1.000
_diffrn_source_power 0.050
_diffrn_source_voltage 50
_exptl_absorpt_coefficient_mu 0.158
_exptl_absorpt_correction_T_max 1.000
_exptl_absorpt_correction_T_min 0.966
_exptl_absorpt_correction_type multi-scan
_exptl_absorpt_process_details 'STOE X-AREA 1.76'
_exptl_crystal_colour colourless
_exptl_crystal_density_diffrn 1.133
_exptl_crystal_description rod
_exptl_crystal_F_000 2592
_exptl_crystal_size_max 0.22
_exptl_crystal_size_mid 0.11
_exptl_crystal_size_min 0.10
_refine_diff_density_max 0.438
_refine_diff_density_min -0.247
_refine_diff_density_rms 0.052
_refine_ls_extinction_method none
_refine_ls_goodness_of_fit_ref 0.897
_refine_ls_hydrogen_treatment constr
_refine_ls_matrix_type full
_refine_ls_number_parameters 757
_refine_ls_number_reflns 13725
_refine_ls_number_restraints 0
_refine_ls_restrained_S_all 0.897
_refine_ls_R_factor_all 0.0985
_refine_ls_R_factor_gt 0.0489
_refine_ls_shift/su_max 0.001
_refine_ls_shift/su_mean 0.000
_refine_ls_structure_factor_coef Fsqd
_refine_ls_weighting_details 'w=1/[\s^2^(Fo^2^)+(0.0397P)^2^] where P=(Fo^2^+2Fc^2^)/3'
_refine_ls_weighting_scheme calc
_refine_ls_wR_factor_gt 0.0945
_refine_ls_wR_factor_ref 0.1100
_reflns_Friedel_coverage 0.000
_reflns_number_gt 7867
_reflns_number_total 13725
_reflns_threshold_expression 'I > 2\s(I)'
_cod_data_source_file d6cc00736h2.cif
_cod_data_source_block 6_Ph
_cod_depositor_comments 'Adding full bibliography for 7135594--7135603.cif.'
_cod_original_sg_symbol_H-M 'P 21/c'
_cod_database_code 7135601
_shelx_shelxl_version_number 2018/3
_shelx_space_group_comment
;
The symmetry employed for this shelxl refinement is uniquely defined
by the following loop, which should always be used as a source of
symmetry information in preference to the above space-group names.
They are only intended as comments.
;

loop_
_space_group_symop_operation_xyz
'x, y, z'
'-x, y+1/2, -z+1/2'
'-x, -y, -z'
'x, -y-1/2, z-1/2'

loop_
_atom_site_label
_atom_site_type_symbol
_atom_site_fract_x
_atom_site_fract_y
_atom_site_fract_z
_atom_site_U_iso_or_equiv
_atom_site_adp_type
_atom_site_occupancy
_atom_site_site_symmetry_order
_atom_site_calc_flag
_atom_site_refinement_flags_posn
_atom_site_refinement_flags_adp
_atom_site_refinement_flags_occupancy
_atom_site_disorder_assembly
_atom_site_disorder_group
P1 P 0.69288(4) 0.39031(4) 0.71732(2) 0.02566(17) Uani 1 1 d . . . . .
P2 P 0.84019(5) 0.42849(4) 0.59289(2) 0.02530(17) Uani 1 1 d . . . . .
Si2 Si 0.88421(5) 0.30869(4) 0.51602(2) 0.02260(17) Uani 1 1 d . . . . .
Si1 Si 0.51728(5) 0.29146(5) 0.72184(2) 0.02394(17) Uani 1 1 d . . . . .
Mg1 Mg 0.63066(5) 0.28832(5) 0.64584(3) 0.0223(2) Uani 1 1 d . . . . .
Mg2 Mg 0.76391(5) 0.27153(5) 0.58852(3) 0.0228(2) Uani 1 1 d . . . . .
O2 O 0.73665(10) 0.21026(10) 0.64317(5) 0.0223(4) Uani 1 1 d . . . . .
O1 O 0.62989(10) 0.28648(10) 0.57843(5) 0.0216(4) Uani 1 1 d . . . . .
N1 N 0.51492(12) 0.28184(12) 0.66546(7) 0.0198(5) Uani 1 1 d . . . . .
N2 N 0.85032(13) 0.23628(12) 0.55153(7) 0.0207(5) Uani 1 1 d . . . . .
C1 C 0.43864(15) 0.27020(16) 0.62919(8) 0.0210(6) Uani 1 1 d . . . . .
C63 C 0.61845(16) 0.19595(16) 0.57970(8) 0.0209(6) Uani 1 1 d . . . . .
C68 C 0.67659(16) 0.15536(16) 0.61388(9) 0.0226(6) Uani 1 1 d . . . . .
C32 C 0.89213(16) 0.15222(16) 0.55843(9) 0.0235(6) Uani 1 1 d . . . . .
C2 C 0.41378(17) 0.33640(16) 0.59594(9) 0.0266(6) Uani 1 1 d . . . . .
C6 C 0.38714(16) 0.19318(16) 0.62379(9) 0.0248(6) Uani 1 1 d . . . . .
C37 C 0.85895(16) 0.08062(16) 0.53019(9) 0.0239(6) Uani 1 1 d . . . . .
C65 C 0.54183(16) 0.18595(16) 0.49662(8) 0.0251(6) Uani 1 1 d . . . . .
H65A H 0.529522 0.249064 0.493540 0.030 Uiso 1 1 calc R U . . .
H65B H 0.601550 0.175812 0.490703 0.030 Uiso 1 1 calc R U . . .
C44 C 1.00549(16) 0.29263(16) 0.51410(9) 0.0276(6) Uani 1 1 d . . . . .
H44 H 1.037686 0.275891 0.545400 0.033 Uiso 1 1 calc R U . . .
C64 C 0.54321(16) 0.15847(16) 0.54519(8) 0.0246(6) Uani 1 1 d . . . . .
H64A H 0.486438 0.176326 0.552514 0.030 Uiso 1 1 calc R U . . .
H64B H 0.546731 0.094303 0.547116 0.030 Uiso 1 1 calc R U . . .
C19 C 0.59312(16) 0.38912(16) 0.74067(9) 0.0265(6) Uani 1 1 d . . . . .
H19A H 0.558752 0.443011 0.731356 0.032 Uiso 1 1 calc R U . . .
H19B H 0.611815 0.389180 0.774124 0.032 Uiso 1 1 calc R U . . .
C51 C 0.79501(17) 0.53848(16) 0.59077(9) 0.0262(6) Uani 1 1 d . . . . .
C47 C 0.81090(17) 0.30991(17) 0.45620(9) 0.0303(6) Uani 1 1 d . . . . .
H47 H 0.814449 0.250632 0.443234 0.036 Uiso 1 1 calc R U . . .
C33 C 0.96904(16) 0.13981(17) 0.59454(9) 0.0263(6) Uani 1 1 d . . . . .
C50 C 0.86780(18) 0.42207(16) 0.53762(9) 0.0289(6) Uani 1 1 d . . . . .
H50A H 0.923126 0.455632 0.539009 0.035 Uiso 1 1 calc R U . . .
H50B H 0.819700 0.450919 0.515193 0.035 Uiso 1 1 calc R U . . .
C41 C 0.77524(16) 0.08540(16) 0.49225(9) 0.0259(6) Uani 1 1 d . . . . .
H41 H 0.750316 0.145418 0.492088 0.031 Uiso 1 1 calc R U . . .
C26 C 0.72086(18) 0.50536(17) 0.71455(9) 0.0294(6) Uani 1 1 d . . . . .
C20 C 0.78240(17) 0.34475(17) 0.76130(9) 0.0285(6) Uani 1 1 d . . . . .
C10 C 0.40937(18) 0.11756(17) 0.65653(9) 0.0303(6) Uani 1 1 d . . . . .
H10 H 0.460412 0.135758 0.681507 0.036 Uiso 1 1 calc R U . . .
C70 C 0.77859(17) 0.02533(16) 0.63674(10) 0.0302(6) Uani 1 1 d . . . . .
H70A H 0.803687 0.032216 0.609687 0.036 Uiso 1 1 calc R U . . .
H70B H 0.815196 0.060626 0.661377 0.036 Uiso 1 1 calc R U . . .
C5 C 0.31451(18) 0.18473(18) 0.58724(9) 0.0323(7) Uani 1 1 d . . . . .
H5 H 0.280519 0.132686 0.584153 0.039 Uiso 1 1 calc R U . . .
C69 C 0.68321(16) 0.06026(16) 0.62594(9) 0.0264(6) Uani 1 1 d . . . . .
H69A H 0.647306 0.026643 0.600373 0.032 Uiso 1 1 calc R U . . .
H69B H 0.657202 0.050843 0.652511 0.032 Uiso 1 1 calc R U . . .
C36 C 0.90318(18) 0.00144(17) 0.53725(10) 0.0331(7) Uani 1 1 d . . . . .
H36 H 0.881271 -0.046045 0.517907 0.040 Uiso 1 1 calc R U . . .
C57 C 0.94385(18) 0.43902(17) 0.63523(9) 0.0317(7) Uani 1 1 d . . . . .
C7 C 0.46357(18) 0.42253(16) 0.59885(9) 0.0311(7) Uani 1 1 d . . . . .
H7 H 0.524355 0.412708 0.618434 0.037 Uiso 1 1 calc R U . . .
C38 C 1.00468(16) 0.21086(18) 0.62826(9) 0.0299(6) Uani 1 1 d . . . . .
H38 H 0.979822 0.267399 0.614771 0.036 Uiso 1 1 calc R U . . .
C13 C 0.40696(18) 0.3131(2) 0.73787(10) 0.0377(7) Uani 1 1 d . . . . .
H13 H 0.384943 0.254666 0.744778 0.045 Uiso 1 1 calc R U . . .
C43 C 0.70396(17) 0.02125(17) 0.50008(10) 0.0336(7) Uani 1 1 d . . . . .
H43A H 0.727241 -0.038134 0.500972 0.050 Uiso 1 1 calc R U . . .
H43B H 0.650782 0.026368 0.475363 0.050 Uiso 1 1 calc R U . . .
H43C H 0.688386 0.034581 0.528889 0.050 Uiso 1 1 calc R U . . .
C21 C 0.79794(19) 0.3693(2) 0.80656(10) 0.0397(7) Uani 1 1 d . . . . .
H21 H 0.762709 0.413752 0.815405 0.048 Uiso 1 1 calc R U . . .
C34 C 1.00949(18) 0.05826(18) 0.60011(10) 0.0357(7) Uani 1 1 d . . . . .
H34 H 1.060126 0.049552 0.624235 0.043 Uiso 1 1 calc R U . . .
C46 C 1.01755(18) 0.21686(17) 0.48310(10) 0.0386(8) Uani 1 1 d . . . . .
H46A H 0.983526 0.228504 0.452239 0.058 Uiso 1 1 calc R U . . .
H46B H 0.996018 0.163051 0.494193 0.058 Uiso 1 1 calc R U . . .
H46C H 1.080805 0.210688 0.483103 0.058 Uiso 1 1 calc R U . . .
C66 C 0.47307(17) 0.13795(18) 0.46116(9) 0.0324(7) Uani 1 1 d . . . . .
H66A H 0.413109 0.148771 0.466620 0.039 Uiso 1 1 calc R U . . .
H66B H 0.484799 0.074744 0.464298 0.039 Uiso 1 1 calc R U . . .
C25 C 0.83632(18) 0.28001(19) 0.74941(10) 0.0384(7) Uani 1 1 d . . . . .
H25 H 0.827623 0.262489 0.718694 0.046 Uiso 1 1 calc R U . . .
C42 C 0.79510(18) 0.06879(18) 0.44573(9) 0.0359(7) Uani 1 1 d . . . . .
H42A H 0.842617 0.107910 0.441413 0.054 Uiso 1 1 calc R U . . .
H42B H 0.741245 0.079452 0.422051 0.054 Uiso 1 1 calc R U . . .
H42C H 0.814134 0.008377 0.443981 0.054 Uiso 1 1 calc R U . . .
C3 C 0.34008(18) 0.32420(18) 0.56024(10) 0.0360(7) Uani 1 1 d . . . . .
H3 H 0.323579 0.369116 0.538460 0.043 Uiso 1 1 calc R U . . .
C52 C 0.7063(2) 0.55134(19) 0.56953(10) 0.0422(8) Uani 1 1 d . . . . .
H52 H 0.668820 0.502428 0.560659 0.051 Uiso 1 1 calc R U . . .
C45 C 1.05352(17) 0.37364(17) 0.50140(10) 0.0360(7) Uani 1 1 d . . . . .
H45A H 1.116260 0.359738 0.503220 0.054 Uiso 1 1 calc R U . . .
H45B H 1.049550 0.421010 0.522428 0.054 Uiso 1 1 calc R U . . .
H45C H 1.025245 0.391625 0.470477 0.054 Uiso 1 1 calc R U . . .
C4 C 0.29031(18) 0.24895(19) 0.55552(10) 0.0391(7) Uani 1 1 d . . . . .
H4 H 0.240379 0.241770 0.530842 0.047 Uiso 1 1 calc R U . . .
C71 C 0.78525(19) -0.06895(18) 0.65081(11) 0.0426(8) Uani 1 1 d . . . . .
H71A H 0.750141 -0.104428 0.625795 0.051 Uiso 1 1 calc R U . . .
H71B H 0.758437 -0.076141 0.677282 0.051 Uiso 1 1 calc R U . . .
C39 C 0.97265(18) 0.1971(2) 0.67203(10) 0.0415(8) Uani 1 1 d . . . . .
H39A H 0.907398 0.195483 0.665033 0.062 Uiso 1 1 calc R U . . .
H39B H 0.993840 0.244967 0.693020 0.062 Uiso 1 1 calc R U . . .
H39C H 0.996238 0.142005 0.686013 0.062 Uiso 1 1 calc R U . . .
C27 C 0.79989(19) 0.54285(19) 0.73805(10) 0.0392(7) Uani 1 1 d . . . . .
H27 H 0.843480 0.508070 0.757380 0.047 Uiso 1 1 calc R U . . .
C48 C 0.8392(2) 0.37503(19) 0.42362(10) 0.0438(8) Uani 1 1 d . . . . .
H48A H 0.795917 0.373783 0.394434 0.066 Uiso 1 1 calc R U . . .
H48B H 0.898177 0.359122 0.419201 0.066 Uiso 1 1 calc R U . . .
H48C H 0.841547 0.433625 0.436471 0.066 Uiso 1 1 calc R U . . .
C56 C 0.8476(2) 0.61076(18) 0.60386(11) 0.0403(8) Uani 1 1 d . . . . .
H56 H 0.908261 0.603523 0.619071 0.048 Uiso 1 1 calc R U . . .
C31 C 0.6589(2) 0.55817(19) 0.68581(10) 0.0404(7) Uani 1 1 d . . . . .
H31 H 0.604852 0.533669 0.669014 0.048 Uiso 1 1 calc R U . . .
C40 C 1.10715(17) 0.2183(2) 0.63991(10) 0.0415(8) Uani 1 1 d . . . . .
H40A H 1.133139 0.165347 0.655407 0.062 Uiso 1 1 calc R U . . .
H40B H 1.125298 0.268537 0.659723 0.062 Uiso 1 1 calc R U . . .
H40C H 1.128099 0.225810 0.611996 0.062 Uiso 1 1 calc R U . . .
C16 C 0.5675(2) 0.19396(19) 0.75822(9) 0.0414(8) Uani 1 1 d . . . . .
H16 H 0.516546 0.153023 0.756846 0.050 Uiso 1 1 calc R U . . .
C35 C 0.9780(2) -0.01005(18) 0.57156(10) 0.0412(8) Uani 1 1 d . . . . .
H35 H 1.007557 -0.064599 0.575517 0.049 Uiso 1 1 calc R U . . .
C28 C 0.8156(2) 0.6312(2) 0.73342(11) 0.0478(8) Uani 1 1 d . . . . .
H28 H 0.869636 0.656373 0.749782 0.057 Uiso 1 1 calc R U . . .
C23 C 0.91640(19) 0.2661(2) 0.82682(10) 0.0471(8) Uani 1 1 d . . . . .
H23 H 0.961917 0.239547 0.849170 0.057 Uiso 1 1 calc R U . . .
C9 C 0.4760(2) 0.45528(19) 0.55312(10) 0.0449(8) Uani 1 1 d . . . . .
H9A H 0.504538 0.409954 0.538682 0.067 Uiso 1 1 calc R U . . .
H9B H 0.513628 0.507314 0.557703 0.067 Uiso 1 1 calc R U . . .
H9C H 0.417793 0.469565 0.533670 0.067 Uiso 1 1 calc R U . . .
C62 C 1.0272(2) 0.4546(2) 0.62668(11) 0.0462(8) Uani 1 1 d . . . . .
H62 H 1.033334 0.456443 0.596245 0.055 Uiso 1 1 calc R U . . .
C11 C 0.43918(19) 0.03815(18) 0.63360(10) 0.0393(7) Uani 1 1 d . . . . .
H11A H 0.389945 0.018044 0.609298 0.059 Uiso 1 1 calc R U . . .
H11B H 0.456692 -0.008352 0.655915 0.059 Uiso 1 1 calc R U . . .
H11C H 0.490030 0.053839 0.620874 0.059 Uiso 1 1 calc R U . . .
C12 C 0.3321(2) 0.09315(19) 0.67786(10) 0.0459(8) Uani 1 1 d . . . . .
H12A H 0.310926 0.145122 0.690845 0.069 Uiso 1 1 calc R U . . .
H12B H 0.352316 0.050061 0.701778 0.069 Uiso 1 1 calc R U . . .
H12C H 0.283451 0.068586 0.654650 0.069 Uiso 1 1 calc R U . . .
C22 C 0.8637(2) 0.3299(2) 0.83868(10) 0.0468(8) Uani 1 1 d . . . . .
H22 H 0.872727 0.347011 0.869463 0.056 Uiso 1 1 calc R U . . .
C29 C 0.7538(2) 0.6817(2) 0.70551(11) 0.0474(9) Uani 1 1 d . . . . .
H29 H 0.764865 0.741961 0.702630 0.057 Uiso 1 1 calc R U . . .
C67 C 0.4741(2) 0.1658(2) 0.41308(9) 0.0446(8) Uani 1 1 d . . . . .
H67A H 0.461867 0.228232 0.409666 0.067 Uiso 1 1 calc R U . . .
H67B H 0.428277 0.133618 0.391538 0.067 Uiso 1 1 calc R U . . .
H67C H 0.532682 0.153458 0.407127 0.067 Uiso 1 1 calc R U . . .
C24 C 0.9026(2) 0.2411(2) 0.78221(11) 0.0488(9) Uani 1 1 d . . . . .
H24 H 0.938621 0.196868 0.773793 0.059 Uiso 1 1 calc R U . . .
C49 C 0.71268(18) 0.3260(2) 0.45646(11) 0.0460(8) Uani 1 1 d . . . . .
H49A H 0.704810 0.386727 0.464488 0.069 Uiso 1 1 calc R U . . .
H49B H 0.695177 0.287689 0.478719 0.069 Uiso 1 1 calc R U . . .
H49C H 0.675416 0.313926 0.426348 0.069 Uiso 1 1 calc R U . . .
C30 C 0.6755(2) 0.6458(2) 0.68156(11) 0.0458(8) Uani 1 1 d . . . . .
H30 H 0.632716 0.681218 0.662078 0.055 Uiso 1 1 calc R U . . .
C54 C 0.7258(2) 0.7045(2) 0.57359(11) 0.0505(9) Uani 1 1 d . . . . .
H54 H 0.702385 0.761439 0.567290 0.061 Uiso 1 1 calc R U . . .
C72 C 0.8797(2) -0.10281(19) 0.66285(11) 0.0490(9) Uani 1 1 d . . . . .
H72A H 0.902706 -0.106931 0.635385 0.073 Uiso 1 1 calc R U . . .
H72B H 0.880481 -0.160450 0.676659 0.073 Uiso 1 1 calc R U . . .
H72C H 0.917048 -0.063006 0.684314 0.073 Uiso 1 1 calc R U . . .
C55 C 0.8130(2) 0.69384(19) 0.59506(12) 0.0521(9) Uani 1 1 d . . . . .
H55 H 0.849996 0.743118 0.603951 0.062 Uiso 1 1 calc R U . . .
C53 C 0.6715(2) 0.6340(2) 0.56101(11) 0.0528(9) Uani 1 1 d . . . . .
H53 H 0.610483 0.641846 0.546582 0.063 Uiso 1 1 calc R U . . .
C18 C 0.6349(2) 0.1432(2) 0.73960(12) 0.0573(10) Uani 1 1 d . . . . .
H18A H 0.686323 0.180233 0.739104 0.086 Uiso 1 1 calc R U . . .
H18B H 0.607683 0.123853 0.708770 0.086 Uiso 1 1 calc R U . . .
H18C H 0.654385 0.092445 0.758832 0.086 Uiso 1 1 calc R U . . .
C14 C 0.3321(2) 0.3522(2) 0.70361(12) 0.0642(11) Uani 1 1 d . . . . .
H14A H 0.277925 0.352006 0.715366 0.096 Uiso 1 1 calc R U . . .
H14B H 0.321903 0.318082 0.675622 0.096 Uiso 1 1 calc R U . . .
H14C H 0.347208 0.412051 0.697350 0.096 Uiso 1 1 calc R U . . .
C8 C 0.4192(2) 0.49231(19) 0.62163(11) 0.0499(9) Uani 1 1 d . . . . .
H8A H 0.356417 0.497538 0.605897 0.075 Uiso 1 1 calc R U . . .
H8B H 0.449312 0.548022 0.620358 0.075 Uiso 1 1 calc R U . . .
H8C H 0.423272 0.476324 0.653290 0.075 Uiso 1 1 calc R U . . .
C61 C 1.1017(2) 0.4675(2) 0.66154(14) 0.0609(10) Uani 1 1 d . . . . .
H61 H 1.157975 0.478486 0.654829 0.073 Uiso 1 1 calc R U . . .
C58 C 0.9395(2) 0.4340(3) 0.67984(11) 0.0758(13) Uani 1 1 d . . . . .
H58 H 0.884070 0.420852 0.686937 0.091 Uiso 1 1 calc R U . . .
C15 C 0.4191(2) 0.3645(3) 0.78186(13) 0.0884(15) Uani 1 1 d . . . . .
H15A H 0.437606 0.423990 0.776960 0.133 Uiso 1 1 calc R U . . .
H15B H 0.464832 0.336637 0.805356 0.133 Uiso 1 1 calc R U . . .
H15C H 0.362646 0.365986 0.791509 0.133 Uiso 1 1 calc R U . . .
C60 C 1.0944(3) 0.4646(3) 0.70512(14) 0.0789(13) Uani 1 1 d . . . . .
H60 H 1.145172 0.474364 0.729032 0.095 Uiso 1 1 calc R U . . .
C17 C 0.6029(3) 0.2128(3) 0.80859(12) 0.0876(14) Uani 1 1 d . . . . .
H17A H 0.620312 0.158188 0.824798 0.131 Uiso 1 1 calc R U . . .
H17B H 0.556320 0.241096 0.820683 0.131 Uiso 1 1 calc R U . . .
H17C H 0.654794 0.251241 0.812582 0.131 Uiso 1 1 calc R U . . .
C59 C 1.0130(3) 0.4473(4) 0.71455(13) 0.113(2) Uani 1 1 d . . . . .
H59 H 1.007522 0.444557 0.745073 0.136 Uiso 1 1 calc R U . . .

loop_
_atom_site_aniso_label
_atom_site_aniso_U_11
_atom_site_aniso_U_22
_atom_site_aniso_U_33
_atom_site_aniso_U_23
_atom_site_aniso_U_13
_atom_site_aniso_U_12
P1 0.0247(4) 0.0313(4) 0.0221(4) -0.0067(3) 0.0078(3) -0.0040(3)
P2 0.0290(4) 0.0224(4) 0.0266(4) -0.0020(3) 0.0109(3) 0.0017(3)
Si2 0.0247(4) 0.0220(4) 0.0237(4) -0.0011(3) 0.0109(3) 0.0009(3)
Si1 0.0241(4) 0.0294(4) 0.0199(4) -0.0037(3) 0.0082(3) -0.0035(3)
Mg1 0.0216(5) 0.0264(5) 0.0205(5) -0.0031(4) 0.0079(4) 0.0000(4)
Mg2 0.0230(5) 0.0237(5) 0.0238(5) -0.0004(4) 0.0099(4) 0.0017(4)
O2 0.0229(9) 0.0235(9) 0.0207(9) -0.0022(8) 0.0051(8) -0.0011(8)
O1 0.0246(9) 0.0201(9) 0.0212(9) -0.0004(7) 0.0077(8) 0.0022(8)
N1 0.0174(11) 0.0222(11) 0.0211(12) -0.0013(9) 0.0070(9) -0.0006(9)
N2 0.0225(11) 0.0181(11) 0.0229(12) -0.0013(9) 0.0081(9) 0.0028(9)
C1 0.0178(13) 0.0279(15) 0.0187(14) -0.0034(11) 0.0072(11) 0.0014(11)
C63 0.0211(13) 0.0235(14) 0.0205(14) -0.0002(11) 0.0096(11) 0.0018(11)
C68 0.0223(14) 0.0246(14) 0.0223(14) -0.0044(11) 0.0084(12) -0.0027(12)
C32 0.0214(14) 0.0255(15) 0.0268(15) 0.0001(12) 0.0124(12) 0.0004(12)
C2 0.0257(14) 0.0256(15) 0.0284(16) 0.0009(12) 0.0060(13) 0.0030(12)
C6 0.0252(14) 0.0256(14) 0.0241(15) -0.0009(12) 0.0068(12) -0.0003(12)
C37 0.0225(14) 0.0247(14) 0.0268(15) -0.0016(12) 0.0105(12) 0.0043(12)
C65 0.0254(14) 0.0272(15) 0.0229(15) -0.0016(12) 0.0062(12) 0.0001(12)
C44 0.0267(14) 0.0247(15) 0.0348(17) -0.0012(12) 0.0142(13) -0.0025(12)
C64 0.0238(14) 0.0276(15) 0.0240(15) -0.0039(12) 0.0087(12) 0.0004(12)
C19 0.0265(15) 0.0308(15) 0.0232(15) -0.0077(12) 0.0081(12) -0.0014(12)
C51 0.0326(16) 0.0250(15) 0.0242(15) -0.0022(12) 0.0128(13) 0.0054(12)
C47 0.0371(16) 0.0284(15) 0.0258(16) -0.0007(12) 0.0080(13) -0.0032(13)
C33 0.0229(14) 0.0288(15) 0.0293(16) 0.0012(12) 0.0102(12) 0.0047(12)
C50 0.0357(16) 0.0252(15) 0.0278(16) 0.0023(12) 0.0113(13) 0.0032(12)
C41 0.0249(14) 0.0235(14) 0.0312(16) -0.0042(12) 0.0103(12) 0.0006(12)
C26 0.0313(16) 0.0372(16) 0.0232(15) -0.0057(13) 0.0135(13) -0.0044(13)
C20 0.0267(15) 0.0374(16) 0.0234(15) -0.0050(12) 0.0097(12) -0.0107(13)
C10 0.0320(16) 0.0291(16) 0.0266(15) 0.0016(12) -0.0002(13) -0.0086(13)
C70 0.0285(15) 0.0263(15) 0.0354(17) 0.0032(13) 0.0063(13) 0.0038(12)
C5 0.0302(16) 0.0322(16) 0.0329(17) 0.0023(13) 0.0035(13) -0.0075(13)
C69 0.0295(15) 0.0250(14) 0.0267(15) 0.0010(12) 0.0105(12) -0.0015(12)
C36 0.0325(16) 0.0268(16) 0.0406(18) -0.0085(13) 0.0097(15) 0.0042(13)
C57 0.0330(16) 0.0308(16) 0.0313(17) -0.0041(13) 0.0074(13) 0.0067(13)
C7 0.0301(16) 0.0264(15) 0.0338(17) 0.0082(13) 0.0008(13) 0.0040(13)
C38 0.0244(15) 0.0335(16) 0.0303(16) -0.0024(13) 0.0029(12) 0.0050(12)
C13 0.0313(16) 0.052(2) 0.0329(17) -0.0125(15) 0.0143(14) -0.0071(14)
C43 0.0323(16) 0.0349(17) 0.0363(17) -0.0058(13) 0.0136(14) -0.0040(13)
C21 0.0418(18) 0.049(2) 0.0274(17) -0.0076(14) 0.0061(15) 0.0026(15)
C34 0.0307(16) 0.0368(18) 0.0380(18) 0.0002(14) 0.0047(14) 0.0122(14)
C46 0.0351(17) 0.0278(16) 0.061(2) -0.0047(15) 0.0278(16) -0.0009(13)
C66 0.0287(16) 0.0395(17) 0.0270(16) -0.0026(13) 0.0021(13) -0.0003(13)
C25 0.0306(16) 0.058(2) 0.0271(17) -0.0049(15) 0.0067(14) 0.0041(15)
C42 0.0401(17) 0.0372(17) 0.0337(17) -0.0064(14) 0.0154(14) -0.0077(14)
C3 0.0334(16) 0.0366(18) 0.0331(17) 0.0121(14) -0.0027(14) 0.0003(14)
C52 0.0412(19) 0.0358(18) 0.047(2) -0.0124(15) 0.0041(16) 0.0058(15)
C45 0.0324(16) 0.0301(16) 0.051(2) -0.0017(14) 0.0210(15) -0.0032(13)
C4 0.0299(16) 0.0473(19) 0.0325(18) 0.0059(15) -0.0084(14) -0.0058(15)
C71 0.0410(18) 0.0283(17) 0.063(2) 0.0132(15) 0.0214(17) 0.0085(14)
C39 0.0274(16) 0.062(2) 0.0348(18) -0.0104(16) 0.0060(14) 0.0014(15)
C27 0.0372(18) 0.0436(19) 0.0375(18) -0.0015(15) 0.0096(15) -0.0081(15)
C48 0.053(2) 0.0472(19) 0.0319(18) 0.0068(15) 0.0123(16) -0.0088(16)
C56 0.0390(18) 0.0264(16) 0.058(2) -0.0096(15) 0.0156(16) -0.0012(14)
C31 0.0419(18) 0.0394(19) 0.0372(19) -0.0038(15) 0.0034(15) -0.0069(15)
C40 0.0276(16) 0.053(2) 0.0433(19) 0.0000(16) 0.0073(14) -0.0020(14)
C16 0.053(2) 0.0457(19) 0.0227(16) 0.0023(14) 0.0022(15) -0.0047(16)
C35 0.0448(19) 0.0275(17) 0.051(2) -0.0045(15) 0.0102(17) 0.0160(14)
C28 0.048(2) 0.048(2) 0.048(2) -0.0062(17) 0.0114(17) -0.0229(17)
C23 0.0335(18) 0.070(2) 0.0339(19) 0.0105(17) 0.0000(15) -0.0020(17)
C9 0.0455(19) 0.0399(18) 0.051(2) 0.0139(16) 0.0139(16) -0.0049(15)
C62 0.0417(19) 0.051(2) 0.045(2) 0.0121(16) 0.0096(17) -0.0057(16)
C11 0.0375(17) 0.0360(17) 0.046(2) 0.0059(15) 0.0125(15) 0.0064(14)
C12 0.063(2) 0.0372(18) 0.045(2) 0.0057(15) 0.0284(18) 0.0012(16)
C22 0.048(2) 0.067(2) 0.0232(17) -0.0043(16) 0.0050(15) -0.0031(18)
C29 0.065(2) 0.0374(19) 0.047(2) -0.0021(16) 0.0265(19) -0.0151(18)
C67 0.0468(19) 0.058(2) 0.0258(17) -0.0053(15) 0.0016(15) -0.0053(16)
C24 0.0354(18) 0.070(2) 0.042(2) -0.0014(18) 0.0109(16) 0.0118(17)
C49 0.0347(17) 0.054(2) 0.043(2) 0.0196(16) -0.0024(15) -0.0021(15)
C30 0.055(2) 0.0383(19) 0.044(2) 0.0049(15) 0.0108(17) -0.0002(16)
C54 0.077(3) 0.0274(18) 0.052(2) 0.0036(16) 0.025(2) 0.0202(18)
C72 0.053(2) 0.0347(18) 0.057(2) 0.0060(16) 0.0075(18) 0.0156(16)
C55 0.063(2) 0.0250(18) 0.074(3) -0.0080(17) 0.027(2) -0.0015(17)
C53 0.052(2) 0.049(2) 0.051(2) -0.0100(17) 0.0004(18) 0.0234(18)
C18 0.052(2) 0.052(2) 0.065(3) 0.0191(19) 0.0075(19) 0.0142(17)
C14 0.046(2) 0.101(3) 0.052(2) -0.001(2) 0.0225(19) 0.030(2)
C8 0.054(2) 0.0360(19) 0.060(2) 0.0014(16) 0.0135(18) 0.0031(16)
C61 0.038(2) 0.065(2) 0.072(3) 0.005(2) -0.004(2) -0.0056(18)
C58 0.041(2) 0.155(4) 0.031(2) -0.007(2) 0.0096(17) 0.014(2)
C15 0.050(2) 0.165(4) 0.059(3) -0.061(3) 0.030(2) -0.014(3)
C60 0.050(2) 0.111(4) 0.061(3) -0.021(3) -0.017(2) 0.013(2)
C17 0.135(4) 0.076(3) 0.038(2) 0.012(2) -0.008(2) -0.015(3)
C59 0.063(3) 0.235(6) 0.035(2) -0.027(3) -0.001(2) 0.026(3)

loop_
_atom_type_symbol
_atom_type_description
_atom_type_scat_dispersion_real
_atom_type_scat_dispersion_imag
_atom_type_scat_source
C C 0.0033 0.0016 'International Tables Vol C Tables 4.2.6.8 and 6.1.1.4'
H H 0.0000 0.0000 'International Tables Vol C Tables 4.2.6.8 and 6.1.1.4'
N N 0.0061 0.0033 'International Tables Vol C Tables 4.2.6.8 and 6.1.1.4'
O O 0.0106 0.0060 'International Tables Vol C Tables 4.2.6.8 and 6.1.1.4'
Mg Mg 0.0486 0.0363 'International Tables Vol C Tables 4.2.6.8 and 6.1.1.4'
Si Si 0.0817 0.0704 'International Tables Vol C Tables 4.2.6.8 and 6.1.1.4'
P P 0.1023 0.0942 'International Tables Vol C Tables 4.2.6.8 and 6.1.1.4'

loop_
_geom_angle_atom_site_label_1
_geom_angle_atom_site_label_2
_geom_angle_atom_site_label_3
_geom_angle
_geom_angle_site_symmetry_1
_geom_angle_site_symmetry_3
_geom_angle_publ_flag
C20 P1 C26 104.97(13) . . ?
C20 P1 C19 105.92(12) . . ?
C26 P1 C19 104.76(11) . . ?
C20 P1 Mg1 116.05(9) . . ?
C26 P1 Mg1 125.18(9) . . ?
C19 P1 Mg1 97.50(9) . . ?
C57 P2 C50 107.64(13) . . ?
C57 P2 C51 102.09(12) . . ?
C50 P2 C51 100.67(12) . . ?
C57 P2 Mg2 114.93(9) . . ?
C50 P2 Mg2 95.60(9) . . ?
C51 P2 Mg2 132.46(9) . . ?
N2 Si2 C44 112.24(11) . . ?
N2 Si2 C50 107.23(10) . . ?
C44 Si2 C50 109.84(12) . . ?
N2 Si2 C47 113.94(11) . . ?
C44 Si2 C47 110.23(12) . . ?
C50 Si2 C47 102.87(12) . . ?
N2 Si2 Mg2 32.07(6) . . ?
C44 Si2 Mg2 135.94(9) . . ?
C50 Si2 Mg2 77.62(8) . . ?
C47 Si2 Mg2 109.98(8) . . ?
N1 Si1 C13 117.07(12) . . ?
N1 Si1 C19 103.85(10) . . ?
C13 Si1 C19 107.94(12) . . ?
N1 Si1 C16 114.96(11) . . ?
C13 Si1 C16 104.85(14) . . ?
C19 Si1 C16 107.73(13) . . ?
N1 Si1 Mg1 33.56(7) . . ?
C13 Si1 Mg1 148.80(10) . . ?
C19 Si1 Mg1 80.18(7) . . ?
C16 Si1 Mg1 100.85(9) . . ?
N1 Mg1 O1 119.59(9) . . ?
N1 Mg1 O2 139.01(8) . . ?
O1 Mg1 O2 76.94(7) . . ?
N1 Mg1 C63 108.01(9) . . ?
O1 Mg1 C63 35.29(7) . . ?
O2 Mg1 C63 62.34(8) . . ?
N1 Mg1 C68 115.77(9) . . ?
O1 Mg1 C68 61.69(8) . . ?
O2 Mg1 C68 35.28(7) . . ?
C63 Mg1 C68 32.39(8) . . ?
N1 Mg1 P1 88.12(7) . . ?
O1 Mg1 P1 137.72(6) . . ?
O2 Mg1 P1 103.60(6) . . ?
C63 Mg1 P1 163.61(6) . . ?
C68 Mg1 P1 137.14(7) . . ?
N1 Mg1 Mg2 160.55(7) . . ?
O1 Mg1 Mg2 42.62(5) . . ?
O2 Mg1 Mg2 42.67(5) . . ?
C63 Mg1 Mg2 53.37(6) . . ?
C68 Mg1 Mg2 52.81(6) . . ?
P1 Mg1 Mg2 110.85(4) . . ?
N1 Mg1 Si1 28.07(6) . . ?
O1 Mg1 Si1 147.51(6) . . ?
O2 Mg1 Si1 127.68(6) . . ?
C63 Mg1 Si1 130.73(6) . . ?
C68 Mg1 Si1 123.80(6) . . ?
P1 Mg1 Si1 63.86(3) . . ?
Mg2 Mg1 Si1 169.21(4) . . ?
N2 Mg2 O1 136.88(9) . . ?
N2 Mg2 O2 128.27(8) . . ?
O1 Mg2 O2 77.46(7) . . ?
N2 Mg2 C68 117.34(9) . . ?
O1 Mg2 C68 61.31(8) . . ?
O2 Mg2 C68 34.87(7) . . ?
N2 Mg2 C63 120.81(9) . . ?
O1 Mg2 C63 34.44(7) . . ?
O2 Mg2 C63 61.41(8) . . ?
C68 Mg2 C63 31.84(8) . . ?
N2 Mg2 P2 86.05(6) . . ?
O1 Mg2 P2 109.00(6) . . ?
O2 Mg2 P2 123.25(6) . . ?
C68 Mg2 P2 154.73(7) . . ?
C63 Mg2 P2 143.41(7) . . ?
N2 Mg2 Mg1 169.24(7) . . ?
O1 Mg2 Mg1 42.93(5) . . ?
O2 Mg2 Mg1 42.97(5) . . ?
C68 Mg2 Mg1 51.99(6) . . ?
C63 Mg2 Mg1 51.71(6) . . ?
P2 Mg2 Mg1 104.22(3) . . ?
N2 Mg2 Si2 27.00(6) . . ?
O1 Mg2 Si2 126.77(6) . . ?
O2 Mg2 Si2 153.36(6) . . ?
C68 Mg2 Si2 141.20(6) . . ?
C63 Mg2 Si2 130.73(7) . . ?
P2 Mg2 Si2 63.94(3) . . ?
Mg1 Mg2 Si2 163.06(4) . . ?
C68 O2 Mg2 89.54(13) . . ?
C68 O2 Mg1 87.77(13) . . ?
Mg2 O2 Mg1 94.36(8) . . ?
C63 O1 Mg2 90.76(12) . . ?
C63 O1 Mg1 87.61(13) . . ?
Mg2 O1 Mg1 94.45(8) . . ?
C1 N1 Si1 127.48(15) . . ?
C1 N1 Mg1 114.15(14) . . ?
Si1 N1 Mg1 118.36(11) . . ?
C32 N2 Si2 119.03(15) . . ?
C32 N2 Mg2 119.68(15) . . ?
Si2 N2 Mg2 120.93(11) . . ?
C6 C1 C2 117.7(2) . . ?
C6 C1 N1 122.4(2) . . ?
C2 C1 N1 119.9(2) . . ?
C68 C63 O1 114.3(2) . . ?
C68 C63 C64 129.1(2) . . ?
O1 C63 C64 116.5(2) . . ?
C68 C63 Mg1 74.05(15) . . ?
O1 C63 Mg1 57.10(11) . . ?
C64 C63 Mg1 135.04(16) . . ?
C68 C63 Mg2 73.20(15) . . ?
O1 C63 Mg2 54.80(10) . . ?
C64 C63 Mg2 142.67(16) . . ?
Mg1 C63 Mg2 74.92(8) . . ?
C63 C68 O2 115.5(2) . . ?
C63 C68 C69 128.9(2) . . ?
O2 C68 C69 115.5(2) . . ?
C63 C68 Mg1 73.55(14) . . ?
O2 C68 Mg1 56.94(10) . . ?
C69 C68 Mg1 136.76(17) . . ?
C63 C68 Mg2 74.95(15) . . ?
O2 C68 Mg2 55.59(10) . . ?
C69 C68 Mg2 140.26(16) . . ?
Mg1 C68 Mg2 75.20(8) . . ?
C37 C32 C33 118.7(2) . . ?
C37 C32 N2 121.5(2) . . ?
C33 C32 N2 119.8(2) . . ?
C3 C2 C1 119.7(2) . . ?
C3 C2 C7 118.3(2) . . ?
C1 C2 C7 122.1(2) . . ?
C5 C6 C1 119.9(2) . . ?
C5 C6 C10 118.1(2) . . ?
C1 C6 C10 122.0(2) . . ?
C36 C37 C32 119.5(2) . . ?
C36 C37 C41 117.4(2) . . ?
C32 C37 C41 123.1(2) . . ?
C66 C65 C64 113.7(2) . . ?
C66 C65 H65A 108.8 . . ?
C64 C65 H65A 108.8 . . ?
C66 C65 H65B 108.8 . . ?
C64 C65 H65B 108.8 . . ?
H65A C65 H65B 107.7 . . ?
C46 C44 C45 109.2(2) . . ?
C46 C44 Si2 112.03(18) . . ?
C45 C44 Si2 115.74(18) . . ?
C46 C44 H44 106.4 . . ?
C45 C44 H44 106.4 . . ?
Si2 C44 H44 106.4 . . ?
C63 C64 C65 114.1(2) . . ?
C63 C64 H64A 108.7 . . ?
C65 C64 H64A 108.7 . . ?
C63 C64 H64B 108.7 . . ?
C65 C64 H64B 108.7 . . ?
H64A C64 H64B 107.6 . . ?
P1 C19 Si1 113.72(12) . . ?
P1 C19 H19A 108.8 . . ?
Si1 C19 H19A 108.8 . . ?
P1 C19 H19B 108.8 . . ?
Si1 C19 H19B 108.8 . . ?
H19A C19 H19B 107.7 . . ?
C56 C51 C52 118.1(3) . . ?
C56 C51 P2 122.8(2) . . ?
C52 C51 P2 118.5(2) . . ?
C49 C47 C48 108.8(2) . . ?
C49 C47 Si2 111.56(19) . . ?
C48 C47 Si2 115.12(19) . . ?
C49 C47 H47 107.0 . . ?
C48 C47 H47 107.0 . . ?
Si2 C47 H47 107.0 . . ?
C34 C33 C32 118.8(2) . . ?
C34 C33 C38 119.0(2) . . ?
C32 C33 C38 122.1(2) . . ?
P2 C50 Si2 116.37(13) . . ?
P2 C50 H50A 108.2 . . ?
Si2 C50 H50A 108.2 . . ?
P2 C50 H50B 108.2 . . ?
Si2 C50 H50B 108.2 . . ?
H50A C50 H50B 107.3 . . ?
C37 C41 C42 112.0(2) . . ?
C37 C41 C43 111.4(2) . . ?
C42 C41 C43 109.6(2) . . ?
C37 C41 H41 107.9 . . ?
C42 C41 H41 107.9 . . ?
C43 C41 H41 107.9 . . ?
C27 C26 C31 118.3(3) . . ?
C27 C26 P1 124.5(2) . . ?
C31 C26 P1 117.2(2) . . ?
C21 C20 C25 118.0(3) . . ?
C21 C20 P1 123.2(2) . . ?
C25 C20 P1 118.7(2) . . ?
C6 C10 C12 112.6(2) . . ?
C6 C10 C11 111.2(2) . . ?
C12 C10 C11 109.9(2) . . ?
C6 C10 H10 107.6 . . ?
C12 C10 H10 107.6 . . ?
C11 C10 H10 107.6 . . ?
C71 C70 C69 113.5(2) . . ?
C71 C70 H70A 108.9 . . ?
C69 C70 H70A 108.9 . . ?
C71 C70 H70B 108.9 . . ?
C69 C70 H70B 108.9 . . ?
H70A C70 H70B 107.7 . . ?
C4 C5 C6 122.2(3) . . ?
C4 C5 H5 118.9 . . ?
C6 C5 H5 118.9 . . ?
C68 C69 C70 113.7(2) . . ?
C68 C69 H69A 108.8 . . ?
C70 C69 H69A 108.8 . . ?
C68 C69 H69B 108.8 . . ?
C70 C69 H69B 108.8 . . ?
H69A C69 H69B 107.7 . . ?
C35 C36 C37 121.8(3) . . ?
C35 C36 H36 119.1 . . ?
C37 C36 H36 119.1 . . ?
C58 C57 C62 116.7(3) . . ?
C58 C57 P2 117.4(2) . . ?
C62 C57 P2 125.9(2) . . ?
C8 C7 C2 111.6(2) . . ?
C8 C7 C9 110.0(2) . . ?
C2 C7 C9 113.6(2) . . ?
C8 C7 H7 107.1 . . ?
C2 C7 H7 107.1 . . ?
C9 C7 H7 107.1 . . ?
C33 C38 C39 110.3(2) . . ?
C33 C38 C40 113.8(2) . . ?
C39 C38 C40 109.1(2) . . ?
C33 C38 H38 107.8 . . ?
C39 C38 H38 107.8 . . ?
C40 C38 H38 107.8 . . ?
C14 C13 C15 108.7(3) . . ?
C14 C13 Si1 119.2(2) . . ?
C15 C13 Si1 112.1(2) . . ?
C14 C13 H13 105.2 . . ?
C15 C13 H13 105.2 . . ?
Si1 C13 H13 105.2 . . ?
C41 C43 H43A 109.5 . . ?
C41 C43 H43B 109.5 . . ?
H43A C43 H43B 109.5 . . ?
C41 C43 H43C 109.5 . . ?
H43A C43 H43C 109.5 . . ?
H43B C43 H43C 109.5 . . ?
C22 C21 C20 120.8(3) . . ?
C22 C21 H21 119.6 . . ?
C20 C21 H21 119.6 . . ?
C35 C34 C33 121.8(3) . . ?
C35 C34 H34 119.1 . . ?
C33 C34 H34 119.1 . . ?
C44 C46 H46A 109.5 . . ?
C44 C46 H46B 109.5 . . ?
H46A C46 H46B 109.5 . . ?
C44 C46 H46C 109.5 . . ?
H46A C46 H46C 109.5 . . ?
H46B C46 H46C 109.5 . . ?
C65 C66 C67 112.6(2) . . ?
C65 C66 H66A 109.1 . . ?
C67 C66 H66A 109.1 . . ?
C65 C66 H66B 109.1 . . ?
C67 C66 H66B 109.1 . . ?
H66A C66 H66B 107.8 . . ?
C24 C25 C20 120.4(3) . . ?
C24 C25 H25 119.8 . . ?
C20 C25 H25 119.8 . . ?
C41 C42 H42A 109.5 . . ?
C41 C42 H42B 109.5 . . ?
H42A C42 H42B 109.5 . . ?
C41 C42 H42C 109.5 . . ?
H42A C42 H42C 109.5 . . ?
H42B C42 H42C 109.5 . . ?
C4 C3 C2 122.0(3) . . ?
C4 C3 H3 119.0 . . ?
C2 C3 H3 119.0 . . ?
C53 C52 C51 121.2(3) . . ?
C53 C52 H52 119.4 . . ?
C51 C52 H52 119.4 . . ?
C44 C45 H45A 109.5 . . ?
C44 C45 H45B 109.5 . . ?
H45A C45 H45B 109.5 . . ?
C44 C45 H45C 109.5 . . ?
H45A C45 H45C 109.5 . . ?
H45B C45 H45C 109.5 . . ?
C5 C4 C3 118.5(3) . . ?
C5 C4 H4 120.8 . . ?
C3 C4 H4 120.8 . . ?
C70 C71 C72 113.6(2) . . ?
C70 C71 H71A 108.9 . . ?
C72 C71 H71A 108.9 . . ?
C70 C71 H71B 108.9 . . ?
C72 C71 H71B 108.9 . . ?
H71A C71 H71B 107.7 . . ?
C38 C39 H39A 109.5 . . ?
C38 C39 H39B 109.5 . . ?
H39A C39 H39B 109.5 . . ?
C38 C39 H39C 109.5 . . ?
H39A C39 H39C 109.5 . . ?
H39B C39 H39C 109.5 . . ?
C26 C27 C28 120.4(3) . . ?
C26 C27 H27 119.8 . . ?
C28 C27 H27 119.8 . . ?
C47 C48 H48A 109.5 . . ?
C47 C48 H48B 109.5 . . ?
H48A C48 H48B 109.5 . . ?
C47 C48 H48C 109.5 . . ?
H48A C48 H48C 109.5 . . ?
H48B C48 H48C 109.5 . . ?
C51 C56 C55 120.8(3) . . ?
C51 C56 H56 119.6 . . ?
C55 C56 H56 119.6 . . ?
C30 C31 C26 120.7(3) . . ?
C30 C31 H31 119.7 . . ?
C26 C31 H31 119.7 . . ?
C38 C40 H40A 109.5 . . ?
C38 C40 H40B 109.5 . . ?
H40A C40 H40B 109.5 . . ?
C38 C40 H40C 109.5 . . ?
H40A C40 H40C 109.5 . . ?
H40B C40 H40C 109.5 . . ?
C18 C16 C17 110.7(3) . . ?
C18 C16 Si1 114.3(2) . . ?
C17 C16 Si1 115.6(2) . . ?
C18 C16 H16 105.0 . . ?
C17 C16 H16 105.0 . . ?
Si1 C16 H16 105.0 . . ?
C36 C35 C34 119.4(3) . . ?
C36 C35 H35 120.3 . . ?
C34 C35 H35 120.3 . . ?
C29 C28 C27 120.4(3) . . ?
C29 C28 H28 119.8 . . ?
C27 C28 H28 119.8 . . ?
C22 C23 C24 119.3(3) . . ?
C22 C23 H23 120.3 . . ?
C24 C23 H23 120.3 . . ?
C7 C9 H9A 109.5 . . ?
C7 C9 H9B 109.5 . . ?
H9A C9 H9B 109.5 . . ?
C7 C9 H9C 109.5 . . ?
H9A C9 H9C 109.5 . . ?
H9B C9 H9C 109.5 . . ?
C61 C62 C57 121.5(3) . . ?
C61 C62 H62 119.2 . . ?
C57 C62 H62 119.2 . . ?
C10 C11 H11A 109.5 . . ?
C10 C11 H11B 109.5 . . ?
H11A C11 H11B 109.5 . . ?
C10 C11 H11C 109.5 . . ?
H11A C11 H11C 109.5 . . ?
H11B C11 H11C 109.5 . . ?
C10 C12 H12A 109.5 . . ?
C10 C12 H12B 109.5 . . ?
H12A C12 H12B 109.5 . . ?
C10 C12 H12C 109.5 . . ?
H12A C12 H12C 109.5 . . ?
H12B C12 H12C 109.5 . . ?
C23 C22 C21 120.9(3) . . ?
C23 C22 H22 119.6 . . ?
C21 C22 H22 119.6 . . ?
C28 C29 C30 120.2(3) . . ?
C28 C29 H29 119.9 . . ?
C30 C29 H29 119.9 . . ?
C66 C67 H67A 109.5 . . ?
C66 C67 H67B 109.5 . . ?
H67A C67 H67B 109.5 . . ?
C66 C67 H67C 109.5 . . ?
H67A C67 H67C 109.5 . . ?
H67B C67 H67C 109.5 . . ?
C23 C24 C25 120.5(3) . . ?
C23 C24 H24 119.7 . . ?
C25 C24 H24 119.7 . . ?
C47 C49 H49A 109.5 . . ?
C47 C49 H49B 109.5 . . ?
H49A C49 H49B 109.5 . . ?
C47 C49 H49C 109.5 . . ?
H49A C49 H49C 109.5 . . ?
H49B C49 H49C 109.5 . . ?
C29 C30 C31 120.1(3) . . ?
C29 C30 H30 120.0 . . ?
C31 C30 H30 120.0 . . ?
C55 C54 C53 120.7(3) . . ?
C55 C54 H54 119.6 . . ?
C53 C54 H54 119.6 . . ?
C71 C72 H72A 109.5 . . ?
C71 C72 H72B 109.5 . . ?
H72A C72 H72B 109.5 . . ?
C71 C72 H72C 109.5 . . ?
H72A C72 H72C 109.5 . . ?
H72B C72 H72C 109.5 . . ?
C54 C55 C56 119.8(3) . . ?
C54 C55 H55 120.1 . . ?
C56 C55 H55 120.1 . . ?
C54 C53 C52 119.3(3) . . ?
C54 C53 H53 120.3 . . ?
C52 C53 H53 120.3 . . ?
C16 C18 H18A 109.5 . . ?
C16 C18 H18B 109.5 . . ?
H18A C18 H18B 109.5 . . ?
C16 C18 H18C 109.5 . . ?
H18A C18 H18C 109.5 . . ?
H18B C18 H18C 109.5 . . ?
C13 C14 H14A 109.5 . . ?
C13 C14 H14B 109.5 . . ?
H14A C14 H14B 109.5 . . ?
C13 C14 H14C 109.5 . . ?
H14A C14 H14C 109.5 . . ?
H14B C14 H14C 109.5 . . ?
C7 C8 H8A 109.5 . . ?
C7 C8 H8B 109.5 . . ?
H8A C8 H8B 109.5 . . ?
C7 C8 H8C 109.5 . . ?
H8A C8 H8C 109.5 . . ?
H8B C8 H8C 109.5 . . ?
C60 C61 C62 120.1(3) . . ?
C60 C61 H61 120.0 . . ?
C62 C61 H61 120.0 . . ?
C57 C58 C59 122.0(3) . . ?
C57 C58 H58 119.0 . . ?
C59 C58 H58 119.0 . . ?
C13 C15 H15A 109.5 . . ?
C13 C15 H15B 109.5 . . ?
H15A C15 H15B 109.5 . . ?
C13 C15 H15C 109.5 . . ?
H15A C15 H15C 109.5 . . ?
H15B C15 H15C 109.5 . . ?
C61 C60 C59 119.6(4) . . ?
C61 C60 H60 120.2 . . ?
C59 C60 H60 120.2 . . ?
C16 C17 H17A 109.5 . . ?
C16 C17 H17B 109.5 . . ?
H17A C17 H17B 109.5 . . ?
C16 C17 H17C 109.5 . . ?
H17A C17 H17C 109.5 . . ?
H17B C17 H17C 109.5 . . ?
C58 C59 C60 120.0(4) . . ?
C58 C59 H59 120.0 . . ?
C60 C59 H59 120.0 . . ?

loop_
_geom_bond_atom_site_label_1
_geom_bond_atom_site_label_2
_geom_bond_distance
_geom_bond_site_symmetry_2
_geom_bond_publ_flag
P1 C20 1.827(3) . ?
P1 C26 1.829(3) . ?
P1 C19 1.835(2) . ?
P1 Mg1 2.6720(12) . ?
P2 C57 1.815(3) . ?
P2 C50 1.825(3) . ?
P2 C51 1.826(3) . ?
P2 Mg2 2.6769(11) . ?
Si2 N2 1.713(2) . ?
Si2 C44 1.900(2) . ?
Si2 C50 1.901(3) . ?
Si2 C47 1.907(3) . ?
Si2 Mg2 3.2364(13) . ?
Si1 N1 1.710(2) . ?
Si1 C13 1.902(3) . ?
Si1 C19 1.910(3) . ?
Si1 C16 1.918(3) . ?
Si1 Mg1 3.1970(12) . ?
Mg1 N1 2.0086(19) . ?
Mg1 O1 2.0435(18) . ?
Mg1 O2 2.0449(17) . ?
Mg1 C63 2.432(3) . ?
Mg1 C68 2.438(2) . ?
Mg1 Mg2 2.9914(13) . ?
Mg2 N2 2.003(2) . ?
Mg2 O1 2.0318(18) . ?
Mg2 O2 2.0335(18) . ?
Mg2 C68 2.465(2) . ?
Mg2 C63 2.486(2) . ?
O2 C68 1.409(3) . ?
O1 C63 1.406(3) . ?
N1 C1 1.427(3) . ?
N2 C32 1.439(3) . ?
C1 C6 1.415(3) . ?
C1 C2 1.424(3) . ?
C63 C68 1.358(3) . ?
C63 C64 1.490(3) . ?
C68 C69 1.506(3) . ?
C32 C37 1.418(3) . ?
C32 C33 1.432(4) . ?
C2 C3 1.392(4) . ?
C2 C7 1.524(3) . ?
C6 C5 1.391(4) . ?
C6 C10 1.518(4) . ?
C37 C36 1.389(3) . ?
C37 C41 1.523(4) . ?
C65 C66 1.519(3) . ?
C65 C64 1.529(3) . ?
C65 H65A 0.9900 . ?
C65 H65B 0.9900 . ?
C44 C46 1.536(3) . ?
C44 C45 1.543(3) . ?
C44 H44 1.0000 . ?
C64 H64A 0.9900 . ?
C64 H64B 0.9900 . ?
C19 H19A 0.9900 . ?
C19 H19B 0.9900 . ?
C51 C56 1.381(4) . ?
C51 C52 1.387(4) . ?
C47 C49 1.536(4) . ?
C47 C48 1.540(3) . ?
C47 H47 1.0000 . ?
C33 C34 1.394(3) . ?
C33 C38 1.513(4) . ?
C50 H50A 0.9900 . ?
C50 H50B 0.9900 . ?
C41 C42 1.533(3) . ?
C41 C43 1.536(3) . ?
C41 H41 1.0000 . ?
C26 C27 1.389(4) . ?
C26 C31 1.398(4) . ?
C20 C21 1.392(4) . ?
C20 C25 1.397(4) . ?
C10 C12 1.527(3) . ?
C10 C11 1.528(4) . ?
C10 H10 1.0000 . ?
C70 C71 1.509(3) . ?
C70 C69 1.530(3) . ?
C70 H70A 0.9900 . ?
C70 H70B 0.9900 . ?
C5 C4 1.371(4) . ?
C5 H5 0.9500 . ?
C69 H69A 0.9900 . ?
C69 H69B 0.9900 . ?
C36 C35 1.377(4) . ?
C36 H36 0.9500 . ?
C57 C58 1.373(4) . ?
C57 C62 1.389(4) . ?
C7 C8 1.522(4) . ?
C7 C9 1.529(4) . ?
C7 H7 1.0000 . ?
C38 C39 1.534(4) . ?
C38 C40 1.543(3) . ?
C38 H38 1.0000 . ?
C13 C14 1.493(4) . ?
C13 C15 1.527(4) . ?
C13 H13 1.0000 . ?
C43 H43A 0.9800 . ?
C43 H43B 0.9800 . ?
C43 H43C 0.9800 . ?
C21 C22 1.376(4) . ?
C21 H21 0.9500 . ?
C34 C35 1.378(4) . ?
C34 H34 0.9500 . ?
C46 H46A 0.9800 . ?
C46 H46B 0.9800 . ?
C46 H46C 0.9800 . ?
C66 C67 1.524(4) . ?
C66 H66A 0.9900 . ?
C66 H66B 0.9900 . ?
C25 C24 1.389(4) . ?
C25 H25 0.9500 . ?
C42 H42A 0.9800 . ?
C42 H42B 0.9800 . ?
C42 H42C 0.9800 . ?
C3 C4 1.379(4) . ?
C3 H3 0.9500 . ?
C52 C53 1.382(4) . ?
C52 H52 0.9500 . ?
C45 H45A 0.9800 . ?
C45 H45B 0.9800 . ?
C45 H45C 0.9800 . ?
C4 H4 0.9500 . ?
C71 C72 1.511(4) . ?
C71 H71A 0.9900 . ?
C71 H71B 0.9900 . ?
C39 H39A 0.9800 . ?
C39 H39B 0.9800 . ?
C39 H39C 0.9800 . ?
C27 C28 1.394(4) . ?
C27 H27 0.9500 . ?
C48 H48A 0.9800 . ?
C48 H48B 0.9800 . ?
C48 H48C 0.9800 . ?
C56 C55 1.388(4) . ?
C56 H56 0.9500 . ?
C31 C30 1.385(4) . ?
C31 H31 0.9500 . ?
C40 H40A 0.9800 . ?
C40 H40B 0.9800 . ?
C40 H40C 0.9800 . ?
C16 C18 1.510(4) . ?
C16 C17 1.529(4) . ?
C16 H16 1.0000 . ?
C35 H35 0.9500 . ?
C28 C29 1.365(4) . ?
C28 H28 0.9500 . ?
C23 C22 1.374(4) . ?
C23 C24 1.377(4) . ?
C23 H23 0.9500 . ?
C9 H9A 0.9800 . ?
C9 H9B 0.9800 . ?
C9 H9C 0.9800 . ?
C62 C61 1.387(4) . ?
C62 H62 0.9500 . ?
C11 H11A 0.9800 . ?
C11 H11B 0.9800 . ?
C11 H11C 0.9800 . ?
C12 H12A 0.9800 . ?
C12 H12B 0.9800 . ?
C12 H12C 0.9800 . ?
C22 H22 0.9500 . ?
C29 C30 1.375(4) . ?
C29 H29 0.9500 . ?
C67 H67A 0.9800 . ?
C67 H67B 0.9800 . ?
C67 H67C 0.9800 . ?
C24 H24 0.9500 . ?
C49 H49A 0.9800 . ?
C49 H49B 0.9800 . ?
C49 H49C 0.9800 . ?
C30 H30 0.9500 . ?
C54 C55 1.365(4) . ?
C54 C53 1.371(4) . ?
C54 H54 0.9500 . ?
C72 H72A 0.9800 . ?
C72 H72B 0.9800 . ?
C72 H72C 0.9800 . ?
C55 H55 0.9500 . ?
C53 H53 0.9500 . ?
C18 H18A 0.9800 . ?
C18 H18B 0.9800 . ?
C18 H18C 0.9800 . ?
C14 H14A 0.9800 . ?
C14 H14B 0.9800 . ?
C14 H14C 0.9800 . ?
C8 H8A 0.9800 . ?
C8 H8B 0.9800 . ?
C8 H8C 0.9800 . ?
C61 C60 1.353(5) . ?
C61 H61 0.9500 . ?
C58 C59 1.375(5) . ?
C58 H58 0.9500 . ?
C15 H15A 0.9800 . ?
C15 H15B 0.9800 . ?
C15 H15C 0.9800 . ?
C60 C59 1.376(5) . ?
C60 H60 0.9500 . ?
C17 H17A 0.9800 . ?
C17 H17B 0.9800 . ?
C17 H17C 0.9800 . ?
C59 H59 0.9500 . ?
